data_4314219
loop_
_publ_author_name
'Chui-Ying Lai'
'Wing-Leung Mak'
'Eddie Y. Y. Chan'
'Yiu-Keung Sau'
'Qian-Feng Zhang'
'Samuel M. F. Lo'
'Ian D. Williams'
'Wa-Hung Leung'

_publ_contact_author_address
;
       Department of Chemistry
       The Hong Kong University of Science and Technology
       Clear Water Bay, Kowloon
       Hong Kong
;
_publ_contact_author_email chleung@ust.hk
_publ_contact_author_fax '852 23581594'
_publ_contact_author_name 'Dr. Wa-Hung Leung'
_publ_contact_author_phone '852 23587360'
_publ_section_title
;
 Ruthenium Complexes with Chiral Tetradentate Imino-Sulfoxide Ligands
;
_journal_name_full 'Inorganic Chemistry'
_journal_page_first 5863
_journal_page_last 5870
_journal_paper_doi 10.1021/ic030075e
_journal_volume 42
_journal_year 2003
_chemical_formula_sum 'C74.5 H75 Cl9 N4 O2 Os2 P2 S4'
_chemical_formula_weight 1948.02
_chemical_name_systematic
;
  ?
;
_space_group_IT_number 2
_symmetry_cell_setting triclinic
_symmetry_space_group_name_Hall '-P 1'
_symmetry_space_group_name_H-M 'P -1'
_atom_sites_solution_hydrogens geom
_atom_sites_solution_primary direct
_atom_sites_solution_secondary difmap
_audit_creation_method SHELXL-97
_cell_angle_alpha 68.4310(10)
_cell_angle_beta 66.6190(10)
_cell_angle_gamma 67.4130(10)
_cell_formula_units_Z 2
_cell_length_a 15.8687(10)
_cell_length_b 16.5049(10)
_cell_length_c 17.7119(11)
_cell_measurement_reflns_used 6647
_cell_measurement_temperature 100(2)
_cell_measurement_theta_max 28.13
_cell_measurement_theta_min 2.27
_cell_volume 3802.6(4)
_computing_cell_refinement 'Bruker SMART'
_computing_data_collection 'Bruker SMART'
_computing_data_reduction 'Bruker SAINT'
_computing_molecular_graphics 'Bruker SHELXTL'
_computing_publication_material 'Bruker SHELXTL'
_computing_structure_refinement 'SHELXL-97 (Sheldrick, 1997)'
_computing_structure_solution 'SHELXS-97 (Sheldrick, 1990)'
_diffrn_ambient_temperature 100(2)
_diffrn_measured_fraction_theta_full 0.957
_diffrn_measured_fraction_theta_max 0.957
_diffrn_measurement_device_type 'CCD area detector'
_diffrn_measurement_method 'phi and omega scans'
_diffrn_radiation_monochromator graphite
_diffrn_radiation_source 'fine-focus sealed tube'
_diffrn_radiation_type MoK\a
_diffrn_radiation_wavelength 0.71073
_diffrn_reflns_av_R_equivalents 0.0392
_diffrn_reflns_av_sigmaI/netI 0.0955
_diffrn_reflns_limit_h_max 20
_diffrn_reflns_limit_h_min -17
_diffrn_reflns_limit_k_max 21
_diffrn_reflns_limit_k_min -20
_diffrn_reflns_limit_l_max 20
_diffrn_reflns_limit_l_min -22
_diffrn_reflns_number 22490
_diffrn_reflns_theta_full 27.29
_diffrn_reflns_theta_max 27.29
_diffrn_reflns_theta_min 1.60
_exptl_absorpt_coefficient_mu 3.855
_exptl_absorpt_correction_type empirical
_exptl_crystal_density_diffrn 1.701
_exptl_crystal_density_meas 0
_exptl_crystal_density_method 'not measured'
_exptl_crystal_F_000 1930
_exptl_crystal_size_max 0.40
_exptl_crystal_size_mid 0.25
_exptl_crystal_size_min 0.18
_refine_diff_density_max 2.618
_refine_diff_density_min -1.404
_refine_diff_density_rms 0.149
_refine_ls_extinction_method none
_refine_ls_goodness_of_fit_ref 0.998
_refine_ls_hydrogen_treatment mixed
_refine_ls_matrix_type full
_refine_ls_number_parameters 877
_refine_ls_number_reflns 16372
_refine_ls_number_restraints 2
_refine_ls_restrained_S_all 0.999
_refine_ls_R_factor_all 0.0629
_refine_ls_R_factor_gt 0.0391
_refine_ls_shift/su_max 0.051
_refine_ls_shift/su_mean 0.001
_refine_ls_structure_factor_coef Fsqd
_refine_ls_weighting_details 'calc w=1/[\s^2^(Fo^2^)+(0.0125P)^2^+0.0000P] where P=(Fo^2^+2Fc^2^)/3'
_refine_ls_weighting_scheme calc
_refine_ls_wR_factor_gt 0.0747
_refine_ls_wR_factor_ref 0.0781
_reflns_number_gt 11357
_reflns_number_total 16372
_reflns_threshold_expression >2sigma(I)
_cod_data_source_file ic030075e_5.cif
_cod_data_source_block '[OsCl2NCSO2MePPh3].1.5CH2Cl2'
_cod_depositor_comments
;
The following automatic conversions were performed:

'_symmetry_cell_setting' value 'Triclinic' changed to 'triclinic'
according to the built-in table from CIF Core dictionary named
'cif_core.dic' version 2.4.1 from
2010-06-29.

'_exptl_absorpt_correction_type' value 'Empirical'
changed to 'empirical' according to the built-in table from CIF Core
dictionary named 'cif_core.dic' version 2.4.1 from 2010-06-29.

Automatic conversion script
Id: cif_fix_values 1646 2011-03-28 12:23:43Z adriana 
;
_cod_original_formula_sum 'C74.50 H75 Cl9 N4 O2 Os2 P2 S4'
_cod_database_code 4314219

loop_
_symmetry_equiv_pos_as_xyz
'x, y, z'
'-x, -y, -z'

loop_
_atom_site_label
_atom_site_type_symbol
_atom_site_fract_x
_atom_site_fract_y
_atom_site_fract_z
_atom_site_U_iso_or_equiv
_atom_site_adp_type
_atom_site_occupancy
_atom_site_symmetry_multiplicity
_atom_site_calc_flag
_atom_site_refinement_flags
_atom_site_disorder_assembly
_atom_site_disorder_group
Os1 Os 0.434452(15) 0.277225(15) 0.646315(16) 0.01572(6) Uani 1 1 d . . .
P1 P 0.32911(10) 0.18821(10) 0.73492(10) 0.0169(3) Uani 1 1 d . . .
S1 S 0.41695(10) 0.32301(10) 0.75432(10) 0.0184(3) Uani 1 1 d . . .
S2 S 0.36302(11) 0.18857(12) 0.36497(11) 0.0321(4) Uani 1 1 d . . .
Cl1 Cl 0.33370(9) 0.42518(9) 0.59610(10) 0.0194(3) Uani 1 1 d . . .
Cl2 Cl 0.56423(10) 0.14330(9) 0.67486(10) 0.0224(3) Uani 1 1 d . . .
N1 N 0.5413(3) 0.3392(3) 0.5670(3) 0.0172(11) Uani 1 1 d . . .
N2 N 0.4574(3) 0.2511(3) 0.5273(3) 0.0177(11) Uani 1 1 d . . .
O1 O 0.3228(3) 0.3426(3) 0.8187(3) 0.0236(10) Uani 1 1 d . . .
C1 C 0.5893(4) 0.3169(4) 0.4824(4) 0.0194(13) Uani 1 1 d . . .
H1A H 0.6596 0.2997 0.4700 0.023 Uiso 1 1 calc R . .
H1B H 0.5710 0.3709 0.4372 0.023 Uiso 1 1 calc R . .
C2 C 0.5606(4) 0.2398(4) 0.4826(4) 0.0170(13) Uani 1 1 d . . .
H2A H 0.5744 0.2384 0.4234 0.020 Uiso 1 1 calc R . .
H2B H 0.5981 0.1815 0.5114 0.020 Uiso 1 1 calc R . .
C3 C 0.5700(4) 0.3975(4) 0.5766(4) 0.0200(14) Uani 1 1 d . . .
H3A H 0.6240 0.4138 0.5329 0.024 Uiso 1 1 calc R . .
C4 C 0.4097(4) 0.2483(3) 0.4844(4) 0.0186(13) Uani 1 1 d . . .
H4A H 0.4476 0.2373 0.4302 0.022 Uiso 1 1 calc R . .
C5 C 0.4994(4) 0.2537(4) 0.8138(4) 0.0240(15) Uani 1 1 d . . .
H5A H 0.4864 0.2791 0.8606 0.036 Uiso 1 1 calc R . .
H5B H 0.5648 0.2518 0.7765 0.036 Uiso 1 1 calc R . .
H5C H 0.4922 0.1921 0.8368 0.036 Uiso 1 1 calc R . .
C6 C 0.3257(5) 0.0930(4) 0.3775(5) 0.0365(18) Uani 1 1 d . . .
H6A H 0.3678 0.0632 0.3316 0.055 Uiso 1 1 calc R . .
H6B H 0.2598 0.1139 0.3753 0.055 Uiso 1 1 calc R . .
H6C H 0.3293 0.0498 0.4324 0.055 Uiso 1 1 calc R . .
C11 C 0.5295(4) 0.4406(4) 0.6462(4) 0.0194(13) Uani 1 1 d . . .
C12 C 0.4561(4) 0.4240(4) 0.7193(4) 0.0181(13) Uani 1 1 d . . .
C13 C 0.4136(4) 0.4786(4) 0.7750(4) 0.0278(15) Uani 1 1 d . . .
H13A H 0.3613 0.4668 0.8236 0.033 Uiso 1 1 calc R . .
C14 C 0.4474(5) 0.5505(4) 0.7600(4) 0.0293(16) Uani 1 1 d . . .
H14A H 0.4171 0.5894 0.7972 0.035 Uiso 1 1 calc R . .
C15 C 0.5255(5) 0.5656(4) 0.6905(4) 0.0297(16) Uani 1 1 d . . .
H15A H 0.5516 0.6124 0.6821 0.036 Uiso 1 1 calc R . .
C16 C 0.5656(4) 0.5125(4) 0.6332(4) 0.0273(15) Uani 1 1 d . . .
H16A H 0.6180 0.5244 0.5846 0.033 Uiso 1 1 calc R . .
C21 C 0.3072(4) 0.2591(4) 0.5039(4) 0.0176(13) Uani 1 1 d . . .
C22 C 0.2354(4) 0.2971(4) 0.5689(4) 0.0199(14) Uani 1 1 d . . .
H22A H 0.2530 0.3158 0.6040 0.024 Uiso 1 1 calc R . .
C23 C 0.1404(4) 0.3083(4) 0.5838(4) 0.0218(14) Uani 1 1 d . . .
H23A H 0.0930 0.3343 0.6283 0.026 Uiso 1 1 calc R . .
C24 C 0.1151(4) 0.2810(4) 0.5329(4) 0.0253(15) Uani 1 1 d . . .
H24A H 0.0496 0.2881 0.5430 0.030 Uiso 1 1 calc R . .
C25 C 0.1817(4) 0.2444(4) 0.4687(4) 0.0269(16) Uani 1 1 d . . .
H25A H 0.1626 0.2265 0.4341 0.032 Uiso 1 1 calc R . .
C26 C 0.2787(4) 0.2328(4) 0.4535(4) 0.0218(14) Uani 1 1 d . . .
C31 C 0.3242(4) 0.1107(3) 0.6851(4) 0.0175(13) Uani 1 1 d . . .
C36 C 0.2386(4) 0.0924(4) 0.6985(4) 0.0187(13) Uani 1 1 d . . .
H36A H 0.1790 0.1245 0.7302 0.022 Uiso 1 1 calc R . .
C32 C 0.4100(4) 0.0631(4) 0.6369(4) 0.0210(14) Uani 1 1 d . . .
H32A H 0.4673 0.0772 0.6252 0.025 Uiso 1 1 calc R . .
C33 C 0.4135(4) -0.0040(4) 0.6060(4) 0.0231(14) Uani 1 1 d . . .
H33A H 0.4728 -0.0373 0.5752 0.028 Uiso 1 1 calc R . .
C35 C 0.2431(4) 0.0270(4) 0.6649(4) 0.0240(15) Uani 1 1 d . . .
H35A H 0.1855 0.0158 0.6726 0.029 Uiso 1 1 calc R . .
C34 C 0.3281(4) -0.0222(4) 0.6208(4) 0.0242(15) Uani 1 1 d . . .
H34A H 0.3292 -0.0684 0.6003 0.029 Uiso 1 1 calc R . .
C41 C 0.3659(4) 0.1032(4) 0.8276(4) 0.0191(14) Uani 1 1 d . . .
C42 C 0.4242(4) 0.0155(4) 0.8230(4) 0.0258(15) Uani 1 1 d . . .
H42A H 0.4439 -0.0024 0.7720 0.031 Uiso 1 1 calc R . .
C43 C 0.4538(4) -0.0460(4) 0.8930(5) 0.0299(17) Uani 1 1 d . . .
H43A H 0.4933 -0.1055 0.8896 0.036 Uiso 1 1 calc R . .
C44 C 0.4253(4) -0.0201(4) 0.9673(4) 0.0299(16) Uani 1 1 d . . .
H44A H 0.4459 -0.0616 1.0146 0.036 Uiso 1 1 calc R . .
C45 C 0.3673(4) 0.0653(4) 0.9730(4) 0.0246(15) Uani 1 1 d . . .
H45A H 0.3469 0.0825 1.0245 0.030 Uiso 1 1 calc R . .
C46 C 0.3387(4) 0.1265(4) 0.9034(4) 0.0205(14) Uani 1 1 d . . .
H46A H 0.2995 0.1859 0.9077 0.025 Uiso 1 1 calc R . .
C51 C 0.2039(4) 0.2393(4) 0.7896(4) 0.0188(13) Uani 1 1 d . . .
C52 C 0.1653(4) 0.3339(4) 0.7685(4) 0.0195(13) Uani 1 1 d . . .
H52A H 0.2033 0.3706 0.7242 0.023 Uiso 1 1 calc R . .
C53 C 0.0725(4) 0.3746(4) 0.8115(4) 0.0230(14) Uani 1 1 d . . .
H53A H 0.0467 0.4386 0.7954 0.028 Uiso 1 1 calc R . .
C54 C 0.0176(4) 0.3220(4) 0.8777(4) 0.0267(15) Uani 1 1 d . . .
H54A H -0.0453 0.3500 0.9083 0.032 Uiso 1 1 calc R . .
C55 C 0.0546(4) 0.2277(4) 0.8997(4) 0.0258(15) Uani 1 1 d . . .
H55A H 0.0165 0.1914 0.9446 0.031 Uiso 1 1 calc R . .
C56 C 0.1459(4) 0.1877(4) 0.8566(4) 0.0205(14) Uani 1 1 d . . .
H56A H 0.1705 0.1235 0.8724 0.025 Uiso 1 1 calc R . .
Os2 Os 0.924777(16) 0.188287(15) 0.344642(16) 0.01539(6) Uani 1 1 d . . .
P2 P 1.00468(10) 0.21293(10) 0.19616(10) 0.0155(3) Uani 1 1 d . . .
S1A S 0.90148(10) 0.33212(9) 0.33248(10) 0.0179(3) Uani 1 1 d . . .
S2A S 1.04645(12) -0.17738(11) 0.27903(12) 0.0307(4) Uani 1 1 d . . .
Cl3 Cl 1.04933(10) 0.15462(9) 0.40769(10) 0.0206(3) Uani 1 1 d . . .
Cl4 Cl 0.77914(9) 0.21660(9) 0.31244(9) 0.0196(3) Uani 1 1 d . . .
O1A O 0.9785(3) 0.3756(2) 0.2781(2) 0.0192(9) Uani 1 1 d . . .
N1A N 0.8461(3) 0.1643(3) 0.4740(3) 0.0163(11) Uani 1 1 d . . .
N2A N 0.9387(3) 0.0440(3) 0.3757(3) 0.0184(11) Uani 1 1 d . . .
C1A C 0.8357(4) 0.0708(4) 0.5121(4) 0.0265(15) Uani 1 1 d . . .
H1AA H 0.7714 0.0724 0.5536 0.032 Uiso 1 1 calc R . .
H1AB H 0.8839 0.0330 0.5427 0.032 Uiso 1 1 calc R . .
C2A C 0.8491(4) 0.0302(4) 0.4439(4) 0.0200(14) Uani 1 1 d . . .
H2AA H 0.8540 -0.0353 0.4672 0.024 Uiso 1 1 calc R . .
H2AB H 0.7940 0.0601 0.4207 0.024 Uiso 1 1 calc R . .
C3A C 0.8131(4) 0.2123(4) 0.5255(4) 0.0199(14) Uani 1 1 d . . .
H3AA H 0.7749 0.1883 0.5804 0.024 Uiso 1 1 calc R . .
C4A C 0.9982(4) -0.0288(4) 0.3577(4) 0.0221(14) Uani 1 1 d . . .
H4AA H 0.9772 -0.0818 0.3890 0.027 Uiso 1 1 calc R . .
C5A C 0.7972(4) 0.4078(4) 0.3022(4) 0.0216(14) Uani 1 1 d . . .
H5AA H 0.7924 0.4702 0.2983 0.032 Uiso 1 1 calc R . .
H5AB H 0.7403 0.3912 0.3449 0.032 Uiso 1 1 calc R . .
H5AC H 0.8020 0.4036 0.2468 0.032 Uiso 1 1 calc R . .
C6A C 1.1130(5) -0.2575(4) 0.2154(5) 0.0412(19) Uani 1 1 d . . .
H6AA H 1.0730 -0.2944 0.2230 0.062 Uiso 1 1 calc R . .
H6AB H 1.1699 -0.2969 0.2329 0.062 Uiso 1 1 calc R . .
H6AC H 1.1323 -0.2249 0.1554 0.062 Uiso 1 1 calc R . .
C11A C 0.8678(4) 0.3545(4) 0.4347(4) 0.0179(13) Uani 1 1 d . . .
C12A C 0.8254(4) 0.3004(4) 0.5125(4) 0.0184(14) Uani 1 1 d . . .
C13A C 0.7966(4) 0.3282(4) 0.5864(4) 0.0240(14) Uani 1 1 d . . .
H13B H 0.7659 0.2933 0.6392 0.029 Uiso 1 1 calc R . .
C14A C 0.8127(4) 0.4070(4) 0.5836(4) 0.0262(15) Uani 1 1 d . . .
H14B H 0.7942 0.4252 0.6342 0.031 Uiso 1 1 calc R . .
C15A C 0.8553(4) 0.4572(4) 0.5070(4) 0.0247(15) Uani 1 1 d . . .
H15B H 0.8665 0.5107 0.5050 0.030 Uiso 1 1 calc R . .
C16A C 0.8826(4) 0.4327(4) 0.4325(4) 0.0251(15) Uani 1 1 d . . .
H16B H 0.9115 0.4692 0.3799 0.030 Uiso 1 1 calc R . .
C21A C 1.0950(4) -0.0448(4) 0.2961(4) 0.0219(14) Uani 1 1 d . . .
C22A C 1.1557(4) 0.0055(4) 0.2800(4) 0.0225(14) Uani 1 1 d . . .
H22B H 1.1326 0.0553 0.3045 0.027 Uiso 1 1 calc R . .
C23A C 1.2493(4) -0.0151(4) 0.2288(4) 0.0271(16) Uani 1 1 d . . .
H23B H 1.2913 0.0181 0.2198 0.033 Uiso 1 1 calc R . .
C24A C 1.2799(4) -0.0855(4) 0.1912(4) 0.0289(16) Uani 1 1 d . . .
H24B H 1.3435 -0.0995 0.1548 0.035 Uiso 1 1 calc R . .
C25A C 1.2208(4) -0.1358(4) 0.2050(4) 0.0286(16) Uani 1 1 d . . .
H25B H 1.2438 -0.1836 0.1779 0.034 Uiso 1 1 calc R . .
C26A C 1.1282(4) -0.1170(4) 0.2580(4) 0.0227(14) Uani 1 1 d . . .
C31A C 1.0252(4) 0.1222(4) 0.1487(4) 0.0188(13) Uani 1 1 d . . .
C32A C 0.9507(4) 0.0838(4) 0.1702(4) 0.0204(14) Uani 1 1 d . . .
H32B H 0.8912 0.1037 0.2102 0.025 Uiso 1 1 calc R . .
C33A C 0.9633(4) 0.0178(4) 0.1337(4) 0.0216(14) Uani 1 1 d . . .
H33B H 0.9119 -0.0067 0.1484 0.026 Uiso 1 1 calc R . .
C34A C 1.0487(4) -0.0136(4) 0.0764(4) 0.0236(15) Uani 1 1 d . . .
H34B H 1.0561 -0.0585 0.0510 0.028 Uiso 1 1 calc R . .
C35A C 1.1239(4) 0.0213(4) 0.0564(4) 0.0199(13) Uani 1 1 d . . .
H35B H 1.1839 -0.0010 0.0182 0.024 Uiso 1 1 calc R . .
C36A C 1.1120(4) 0.0888(4) 0.0919(4) 0.0179(13) Uani 1 1 d . . .
H36B H 1.1639 0.1125 0.0772 0.022 Uiso 1 1 calc R . .
C41A C 0.9351(4) 0.3110(4) 0.1311(4) 0.0179(13) Uani 1 1 d . . .
C42A C 0.9455(4) 0.3970(4) 0.1098(4) 0.0205(14) Uani 1 1 d . . .
H42B H 0.9924 0.4044 0.1254 0.025 Uiso 1 1 calc R . .
C43A C 0.8900(4) 0.4717(4) 0.0670(4) 0.0239(14) Uani 1 1 d . . .
H43B H 0.8998 0.5295 0.0524 0.029 Uiso 1 1 calc R . .
C44A C 0.8206(4) 0.4635(4) 0.0451(4) 0.0281(16) Uani 1 1 d . . .
H44B H 0.7807 0.5156 0.0171 0.034 Uiso 1 1 calc R . .
C45A C 0.8091(4) 0.3784(4) 0.0643(4) 0.0253(15) Uani 1 1 d . . .
H45B H 0.7622 0.3716 0.0482 0.030 Uiso 1 1 calc R . .
C46A C 0.8655(4) 0.3037(4) 0.1065(4) 0.0206(14) Uani 1 1 d . . .
H46B H 0.8570 0.2457 0.1193 0.025 Uiso 1 1 calc R . .
C51A C 1.1209(4) 0.2375(3) 0.1506(4) 0.0175(13) Uani 1 1 d . . .
C52A C 1.1753(4) 0.2232(4) 0.2008(4) 0.0224(14) Uani 1 1 d . . .
H52B H 1.1517 0.2022 0.2608 0.027 Uiso 1 1 calc R . .
C53A C 1.2651(4) 0.2392(4) 0.1644(4) 0.0273(15) Uani 1 1 d . . .
H53B H 1.3025 0.2277 0.1998 0.033 Uiso 1 1 calc R . .
C54A C 1.2995(4) 0.2710(4) 0.0793(4) 0.0280(16) Uani 1 1 d . . .
H54B H 1.3606 0.2817 0.0555 0.034 Uiso 1 1 calc R . .
C55A C 1.2459(4) 0.2881(4) 0.0267(4) 0.0231(14) Uani 1 1 d . . .
H55B H 1.2695 0.3113 -0.0329 0.028 Uiso 1 1 calc R . .
C56A C 1.1569(4) 0.2709(4) 0.0625(4) 0.0217(14) Uani 1 1 d . . .
H56B H 1.1201 0.2820 0.0267 0.026 Uiso 1 1 calc R . .
C1S C 0.6837(5) 0.1610(5) 0.1682(5) 0.052(2) Uani 1 1 d . . .
H1SA H 0.6835 0.0967 0.1940 0.063 Uiso 1 1 calc R . .
H1SB H 0.7194 0.1749 0.1947 0.063 Uiso 1 1 calc R . .
Cl1S Cl 0.74197(14) 0.17769(15) 0.05687(15) 0.0605(6) Uani 1 1 d . . .
Cl2S Cl 0.56649(15) 0.23056(16) 0.18829(18) 0.0762(8) Uani 1 1 d . . .
C2S C 0.8377(5) 0.5839(5) 0.7351(5) 0.045(2) Uani 1 1 d . . .
H2SA H 0.7919 0.6384 0.7111 0.054 Uiso 1 1 calc R . .
H2SB H 0.8851 0.6039 0.7421 0.054 Uiso 1 1 calc R . .
Cl3S Cl 0.89582(16) 0.51209(14) 0.66650(15) 0.0596(6) Uani 1 1 d . . .
Cl4S Cl 0.7766(3) 0.5244(2) 0.8345(2) 0.1481(16) Uani 1 1 d . . .
C3S C 0.4186(8) 0.5874(14) 0.0672(10) 0.112(8) Uiso 0.50 1 d PD . .
H3SA H 0.4124 0.5249 0.0869 0.134 Uiso 0.50 1 calc PR . .
H3SB H 0.3847 0.6226 0.0237 0.134 Uiso 0.50 1 calc PR . .
Cl5S Cl 0.3674(4) 0.6351(4) 0.1499(4) 0.1008(19) Uiso 0.50 1 d PD . .
Cl6S Cl 0.5330(5) 0.5841(4) 0.0241(5) 0.122(2) Uiso 0.50 1 d PD . .

loop_
_atom_site_aniso_label
_atom_site_aniso_U_11
_atom_site_aniso_U_22
_atom_site_aniso_U_33
_atom_site_aniso_U_23
_atom_site_aniso_U_13
_atom_site_aniso_U_12
Os1 0.01196(12) 0.01710(13) 0.01603(14) -0.00442(11) 0.00068(10) -0.00679(10)
P1 0.0130(7) 0.0170(8) 0.0187(9) -0.0056(7) 0.0008(7) -0.0070(6)
S1 0.0172(7) 0.0203(8) 0.0170(8) -0.0037(7) -0.0005(6) -0.0106(6)
S2 0.0248(9) 0.0502(11) 0.0275(10) -0.0202(9) 0.0027(8) -0.0178(8)
Cl1 0.0163(7) 0.0177(7) 0.0213(8) -0.0051(6) -0.0014(6) -0.0061(6)
Cl2 0.0159(7) 0.0214(8) 0.0269(9) -0.0056(7) -0.0036(6) -0.0054(6)
N1 0.010(2) 0.019(3) 0.020(3) -0.007(2) 0.002(2) -0.006(2)
N2 0.009(2) 0.024(3) 0.016(3) -0.008(2) 0.002(2) -0.004(2)
O1 0.017(2) 0.034(2) 0.020(3) -0.010(2) 0.0024(19) -0.0122(19)
C1 0.014(3) 0.027(3) 0.013(3) -0.003(3) 0.005(2) -0.012(3)
C2 0.015(3) 0.020(3) 0.014(3) -0.006(3) 0.002(3) -0.006(2)
C3 0.015(3) 0.028(3) 0.016(3) -0.006(3) -0.002(3) -0.007(3)
C4 0.020(3) 0.019(3) 0.014(3) -0.004(3) 0.000(3) -0.008(3)
C5 0.023(3) 0.023(3) 0.029(4) -0.005(3) -0.009(3) -0.010(3)
C6 0.035(4) 0.031(4) 0.043(5) -0.018(4) -0.003(4) -0.009(3)
C11 0.018(3) 0.024(3) 0.018(4) -0.004(3) -0.006(3) -0.008(3)
C12 0.019(3) 0.016(3) 0.020(4) 0.000(3) -0.005(3) -0.011(3)
C13 0.028(4) 0.030(4) 0.030(4) -0.009(3) -0.005(3) -0.015(3)
C14 0.040(4) 0.024(3) 0.023(4) -0.007(3) -0.003(3) -0.015(3)
C15 0.042(4) 0.025(3) 0.028(4) -0.003(3) -0.009(3) -0.020(3)
C16 0.028(4) 0.024(3) 0.032(4) -0.008(3) -0.006(3) -0.011(3)
C21 0.018(3) 0.017(3) 0.014(3) -0.002(3) -0.001(3) -0.007(2)
C22 0.021(3) 0.017(3) 0.017(3) -0.003(3) -0.002(3) -0.005(3)
C23 0.018(3) 0.021(3) 0.021(4) -0.004(3) -0.003(3) -0.004(3)
C24 0.019(3) 0.027(4) 0.032(4) -0.007(3) -0.010(3) -0.006(3)
C25 0.021(3) 0.034(4) 0.030(4) -0.013(3) -0.006(3) -0.010(3)
C26 0.019(3) 0.027(3) 0.018(3) -0.006(3) 0.000(3) -0.009(3)
C31 0.018(3) 0.013(3) 0.019(3) -0.002(3) -0.004(3) -0.006(2)
C36 0.015(3) 0.021(3) 0.013(3) -0.003(3) 0.006(2) -0.010(3)
C32 0.016(3) 0.021(3) 0.025(4) -0.002(3) -0.004(3) -0.009(3)
C33 0.022(3) 0.020(3) 0.021(4) -0.007(3) 0.002(3) -0.006(3)
C35 0.014(3) 0.032(4) 0.027(4) -0.010(3) -0.001(3) -0.010(3)
C34 0.026(3) 0.019(3) 0.028(4) -0.011(3) -0.002(3) -0.009(3)
C41 0.009(3) 0.018(3) 0.028(4) -0.003(3) -0.001(3) -0.009(2)
C42 0.025(3) 0.025(3) 0.027(4) -0.006(3) -0.005(3) -0.009(3)
C43 0.025(4) 0.023(4) 0.034(5) 0.001(3) -0.013(3) -0.004(3)
C44 0.023(4) 0.030(4) 0.030(4) 0.002(3) -0.007(3) -0.011(3)
C45 0.016(3) 0.034(4) 0.023(4) -0.006(3) -0.001(3) -0.013(3)
C46 0.016(3) 0.023(3) 0.022(4) -0.008(3) 0.000(3) -0.009(3)
C51 0.017(3) 0.020(3) 0.019(4) -0.005(3) -0.001(3) -0.009(3)
C52 0.021(3) 0.018(3) 0.017(3) -0.005(3) -0.003(3) -0.006(3)
C53 0.018(3) 0.021(3) 0.023(4) -0.006(3) -0.003(3) -0.001(3)
C54 0.014(3) 0.033(4) 0.028(4) -0.016(3) -0.001(3) 0.000(3)
C55 0.021(3) 0.034(4) 0.020(4) -0.004(3) -0.003(3) -0.011(3)
C56 0.020(3) 0.019(3) 0.017(3) 0.001(3) -0.004(3) -0.007(3)
Os2 0.01408(12) 0.01543(13) 0.01521(14) -0.00255(11) -0.00141(10) -0.00698(10)
P2 0.0150(8) 0.0162(8) 0.0137(8) -0.0026(7) -0.0009(6) -0.0074(6)
S1A 0.0171(8) 0.0168(7) 0.0181(8) -0.0041(7) -0.0019(6) -0.0069(6)
S2A 0.0367(10) 0.0250(9) 0.0294(10) -0.0052(8) -0.0072(8) -0.0120(8)
Cl3 0.0191(7) 0.0220(8) 0.0211(9) -0.0040(7) -0.0062(6) -0.0073(6)
Cl4 0.0156(7) 0.0218(8) 0.0197(8) -0.0043(6) -0.0018(6) -0.0081(6)
O1A 0.018(2) 0.021(2) 0.017(2) -0.0040(19) 0.0024(18) -0.0125(17)
N1A 0.018(3) 0.015(2) 0.013(3) 0.003(2) -0.007(2) -0.007(2)
N2A 0.022(3) 0.019(3) 0.017(3) -0.004(2) -0.004(2) -0.010(2)
C1A 0.020(3) 0.032(4) 0.020(4) -0.004(3) 0.005(3) -0.014(3)
C2A 0.018(3) 0.022(3) 0.015(3) -0.005(3) 0.002(3) -0.007(3)
C3A 0.016(3) 0.023(3) 0.014(3) -0.001(3) -0.001(3) -0.006(3)
C4A 0.027(3) 0.018(3) 0.020(4) 0.001(3) -0.008(3) -0.009(3)
C5A 0.018(3) 0.022(3) 0.020(4) -0.008(3) 0.001(3) -0.004(3)
C6A 0.060(5) 0.034(4) 0.036(5) -0.014(4) -0.012(4) -0.017(4)
C11A 0.016(3) 0.019(3) 0.016(3) -0.003(3) -0.010(3) 0.001(2)
C12A 0.016(3) 0.019(3) 0.019(4) -0.006(3) -0.003(3) -0.005(3)
C13A 0.022(3) 0.025(3) 0.019(4) -0.005(3) -0.004(3) -0.003(3)
C14A 0.029(4) 0.026(4) 0.028(4) -0.016(3) -0.010(3) -0.002(3)
C15A 0.033(4) 0.015(3) 0.028(4) -0.003(3) -0.014(3) -0.005(3)
C16A 0.032(4) 0.018(3) 0.029(4) -0.003(3) -0.014(3) -0.008(3)
C21A 0.025(3) 0.021(3) 0.020(4) -0.003(3) -0.007(3) -0.009(3)
C22A 0.025(3) 0.020(3) 0.015(3) -0.001(3) -0.005(3) -0.003(3)
C23A 0.017(3) 0.029(4) 0.026(4) -0.001(3) -0.003(3) -0.005(3)
C24A 0.015(3) 0.028(4) 0.034(4) -0.008(3) -0.002(3) -0.001(3)
C25A 0.032(4) 0.020(3) 0.019(4) -0.004(3) -0.003(3) 0.002(3)
C26A 0.028(3) 0.016(3) 0.023(4) -0.003(3) -0.007(3) -0.006(3)
C31A 0.017(3) 0.019(3) 0.021(4) -0.002(3) -0.008(3) -0.006(3)
C32A 0.018(3) 0.018(3) 0.024(4) -0.006(3) -0.008(3) -0.001(3)
C33A 0.023(3) 0.019(3) 0.026(4) -0.005(3) -0.009(3) -0.009(3)
C34A 0.031(4) 0.013(3) 0.027(4) -0.001(3) -0.013(3) -0.005(3)
C35A 0.020(3) 0.021(3) 0.011(3) -0.002(3) 0.000(3) -0.004(3)
C36A 0.017(3) 0.019(3) 0.019(3) -0.006(3) -0.003(3) -0.007(2)
C41A 0.014(3) 0.019(3) 0.015(3) -0.004(3) 0.000(2) -0.003(2)
C42A 0.019(3) 0.023(3) 0.019(4) -0.007(3) -0.001(3) -0.009(3)
C43A 0.026(3) 0.018(3) 0.017(4) 0.001(3) -0.003(3) -0.004(3)
C44A 0.019(3) 0.031(4) 0.019(4) -0.002(3) -0.002(3) 0.001(3)
C45A 0.021(3) 0.030(4) 0.019(4) -0.004(3) -0.005(3) -0.004(3)
C46A 0.015(3) 0.025(3) 0.018(3) -0.008(3) 0.001(3) -0.006(3)
C51A 0.017(3) 0.010(3) 0.019(3) 0.001(3) -0.001(3) -0.006(2)
C52A 0.024(3) 0.027(3) 0.014(3) -0.002(3) 0.003(3) -0.016(3)
C53A 0.025(4) 0.034(4) 0.026(4) -0.001(3) -0.010(3) -0.016(3)
C54A 0.021(3) 0.028(4) 0.032(4) -0.001(3) -0.003(3) -0.015(3)
C55A 0.019(3) 0.023(3) 0.023(4) -0.010(3) 0.006(3) -0.009(3)
C56A 0.023(3) 0.015(3) 0.027(4) -0.008(3) -0.004(3) -0.006(3)
C1S 0.055(5) 0.058(5) 0.045(6) -0.010(4) -0.011(4) -0.025(4)
Cl1S 0.0452(12) 0.0842(16) 0.0588(15) -0.0394(13) -0.0009(11) -0.0197(11)
Cl2S 0.0419(13) 0.0934(18) 0.100(2) -0.0638(16) 0.0131(13) -0.0246(12)
C2S 0.042(5) 0.047(5) 0.053(6) -0.015(4) -0.006(4) -0.026(4)
Cl3S 0.0742(15) 0.0655(14) 0.0578(15) -0.0238(12) -0.0144(12) -0.0366(12)
Cl4S 0.223(4) 0.085(2) 0.070(2) -0.0204(18) 0.044(2) -0.066(2)

loop_
_atom_type_symbol
_atom_type_description
_atom_type_scat_dispersion_real
_atom_type_scat_dispersion_imag
_atom_type_scat_source
C C 0.0033 0.0016 'International Tables Vol C Tables 4.2.6.8 and 6.1.1.4'
H H 0.0000 0.0000 'International Tables Vol C Tables 4.2.6.8 and 6.1.1.4'
N N 0.0061 0.0033 'International Tables Vol C Tables 4.2.6.8 and 6.1.1.4'
O O 0.0106 0.0060 'International Tables Vol C Tables 4.2.6.8 and 6.1.1.4'
P P 0.1023 0.0942 'International Tables Vol C Tables 4.2.6.8 and 6.1.1.4'
S S 0.1246 0.1234 'International Tables Vol C Tables 4.2.6.8 and 6.1.1.4'
Cl Cl 0.1484 0.1585 'International Tables Vol C Tables 4.2.6.8 and 6.1.1.4'
Os Os -1.2165 7.6030 'International Tables Vol C Tables 4.2.6.8 and 6.1.1.4'

loop_
_geom_angle_atom_site_label_1
_geom_angle_atom_site_label_2
_geom_angle_atom_site_label_3
_geom_angle
_geom_angle_site_symmetry_1
_geom_angle_site_symmetry_3
_geom_angle_publ_flag
N1 Os1 N2 79.66(18) . . ?
N1 Os1 S1 92.91(14) . . ?
N2 Os1 S1 171.21(13) . . ?
N1 Os1 P1 172.28(12) . . ?
N2 Os1 P1 97.84(12) . . ?
S1 Os1 P1 90.13(5) . . ?
N1 Os1 Cl1 81.99(12) . . ?
N2 Os1 Cl1 86.69(12) . . ?
S1 Os1 Cl1 87.64(5) . . ?
P1 Os1 Cl1 105.23(5) . . ?
N1 Os1 Cl2 85.28(12) . . ?
N2 Os1 Cl2 90.32(12) . . ?
S1 Os1 Cl2 93.76(5) . . ?
P1 Os1 Cl2 87.44(5) . . ?
Cl1 Os1 Cl2 167.25(5) . . ?
C31 P1 C51 105.3(3) . . ?
C31 P1 C41 98.7(3) . . ?
C51 P1 C41 99.4(3) . . ?
C31 P1 Os1 114.1(2) . . ?
C51 P1 Os1 121.63(18) . . ?
C41 P1 Os1 114.53(17) . . ?
O1 S1 C5 105.2(3) . . ?
O1 S1 C12 105.2(3) . . ?
C5 S1 C12 96.0(3) . . ?
O1 S1 Os1 120.80(17) . . ?
C5 S1 Os1 115.0(2) . . ?
C12 S1 Os1 111.3(2) . . ?
C26 S2 C6 102.6(3) . . ?
C3 N1 C1 114.8(5) . . ?
C3 N1 Os1 130.8(4) . . ?
C1 N1 Os1 114.2(3) . . ?
C4 N2 C2 114.6(5) . . ?
C4 N2 Os1 140.2(4) . . ?
C2 N2 Os1 105.0(3) . . ?
N1 C1 C2 110.2(4) . . ?
N2 C2 C1 110.1(4) . . ?
N1 C3 C11 127.6(5) . . ?
N2 C4 C21 131.9(6) . . ?
C12 C11 C16 117.3(6) . . ?
C12 C11 C3 127.3(5) . . ?
C16 C11 C3 115.1(5) . . ?
C11 C12 C13 122.1(5) . . ?
C11 C12 S1 122.4(5) . . ?
C13 C12 S1 115.2(5) . . ?
C12 C13 C14 119.8(6) . . ?
C13 C14 C15 119.8(6) . . ?
C16 C15 C14 120.0(6) . . ?
C15 C16 C11 120.7(6) . . ?
C26 C21 C22 117.3(5) . . ?
C26 C21 C4 118.8(5) . . ?
C22 C21 C4 123.8(5) . . ?
C23 C22 C21 122.2(6) . . ?
C22 C23 C24 118.7(6) . . ?
C25 C24 C23 121.5(6) . . ?
C24 C25 C26 119.9(6) . . ?
C21 C26 C25 120.3(6) . . ?
C21 C26 S2 121.7(4) . . ?
C25 C26 S2 117.9(5) . . ?
C32 C31 C36 118.6(5) . . ?
C32 C31 P1 118.3(4) . . ?
C36 C31 P1 122.9(4) . . ?
C35 C36 C31 118.9(5) . . ?
C33 C32 C31 121.6(5) . . ?
C32 C33 C34 119.0(5) . . ?
C34 C35 C36 122.1(5) . . ?
C35 C34 C33 119.6(5) . . ?
C46 C41 C42 117.9(6) . . ?
C46 C41 P1 120.3(4) . . ?
C42 C41 P1 121.8(5) . . ?
C41 C42 C43 120.4(6) . . ?
C44 C43 C42 119.9(6) . . ?
C45 C44 C43 120.4(6) . . ?
C44 C45 C46 119.7(6) . . ?
C45 C46 C41 121.7(6) . . ?
C52 C51 C56 117.7(5) . . ?
C52 C51 P1 119.7(4) . . ?
C56 C51 P1 122.5(4) . . ?
C53 C52 C51 121.0(6) . . ?
C54 C53 C52 119.9(5) . . ?
C53 C54 C55 119.9(6) . . ?
C56 C55 C54 120.0(6) . . ?
C55 C56 C51 121.5(5) . . ?
N1A Os2 N2A 78.95(18) . . ?
N1A Os2 S1A 93.14(13) . . ?
N2A Os2 S1A 172.01(14) . . ?
N1A Os2 P2 175.57(13) . . ?
N2A Os2 P2 99.20(13) . . ?
S1A Os2 P2 88.78(5) . . ?
N1A Os2 Cl4 88.01(12) . . ?
N2A Os2 Cl4 87.21(12) . . ?
S1A Os2 Cl4 93.66(5) . . ?
P2 Os2 Cl4 87.88(5) . . ?
N1A Os2 Cl3 79.94(12) . . ?
N2A Os2 Cl3 90.47(12) . . ?
S1A Os2 Cl3 87.03(5) . . ?
P2 Os2 Cl3 104.17(5) . . ?
Cl4 Os2 Cl3 167.95(5) . . ?
C51A P2 C31A 102.7(3) . . ?
C51A P2 C41A 100.4(3) . . ?
C31A P2 C41A 100.6(3) . . ?
C51A P2 Os2 121.3(2) . . ?
C31A P2 Os2 115.6(2) . . ?
C41A P2 Os2 113.26(19) . . ?
O1A S1A C5A 105.1(2) . . ?
O1A S1A C11A 104.7(2) . . ?
C5A S1A C11A 97.7(3) . . ?
O1A S1A Os2 119.87(16) . . ?
C5A S1A Os2 114.95(19) . . ?
C11A S1A Os2 111.77(19) . . ?
C26A S2A C6A 103.7(3) . . ?
C3A N1A C1A 114.8(5) . . ?
C3A N1A Os2 131.4(4) . . ?
C1A N1A Os2 113.5(4) . . ?
C4A N2A C2A 113.6(5) . . ?
C4A N2A Os2 140.8(4) . . ?
C2A N2A Os2 105.4(3) . . ?
N1A C1A C2A 109.9(5) . . ?
N2A C2A C1A 107.7(5) . . ?
N1A C3A C12A 128.7(6) . . ?
N2A C4A C21A 130.6(6) . . ?
C16A C11A C12A 120.1(6) . . ?
C16A C11A S1A 115.5(5) . . ?
C12A C11A S1A 124.3(5) . . ?
C13A C12A C11A 118.9(5) . . ?
C13A C12A C3A 114.9(6) . . ?
C11A C12A C3A 126.1(6) . . ?
C12A C13A C14A 120.5(6) . . ?
C15A C14A C13A 119.0(6) . . ?
C14A C15A C16A 121.8(6) . . ?
C15A C16A C11A 119.6(6) . . ?
C22A C21A C26A 119.5(6) . . ?
C22A C21A C4A 121.4(6) . . ?
C26A C21A C4A 119.0(5) . . ?
C23A C22A C21A 121.4(6) . . ?
C24A C23A C22A 118.1(6) . . ?
C25A C24A C23A 121.9(6) . . ?
C24A C25A C26A 120.1(6) . . ?
C25A C26A C21A 119.0(6) . . ?
C25A C26A S2A 123.4(5) . . ?
C21A C26A S2A 117.5(5) . . ?
C36A C31A C32A 117.7(5) . . ?
C36A C31A P2 122.9(4) . . ?
C32A C31A P2 119.5(4) . . ?
C33A C32A C31A 120.5(6) . . ?
C34A C33A C32A 121.4(6) . . ?
C33A C34A C35A 118.9(6) . . ?
C34A C35A C36A 120.4(6) . . ?
C35A C36A C31A 121.0(5) . . ?
C42A C41A C46A 116.8(5) . . ?
C42A C41A P2 120.9(4) . . ?
C46A C41A P2 122.2(4) . . ?
C43A C42A C41A 121.9(6) . . ?
C44A C43A C42A 120.5(6) . . ?
C43A C44A C45A 119.2(6) . . ?
C46A C45A C44A 120.0(6) . . ?
C45A C46A C41A 121.6(5) . . ?
C52A C51A C56A 118.3(5) . . ?
C52A C51A P2 121.6(5) . . ?
C56A C51A P2 120.2(5) . . ?
C51A C52A C53A 120.5(6) . . ?
C54A C53A C52A 120.8(6) . . ?
C53A C54A C55A 120.3(6) . . ?
C54A C55A C56A 119.2(6) . . ?
C55A C56A C51A 120.8(6) . . ?
Cl2S C1S Cl1S 110.8(4) . . ?
Cl3S C2S Cl4S 108.7(4) . . ?
Cl6S C3S Cl5S 111.4(8) . . ?

loop_
_geom_bond_atom_site_label_1
_geom_bond_atom_site_label_2
_geom_bond_distance
_geom_bond_site_symmetry_2
_geom_bond_publ_flag
Os1 N1 2.069(4) . ?
Os1 N2 2.168(5) . ?
Os1 S1 2.1880(16) . ?
Os1 P1 2.3506(15) . ?
Os1 Cl1 2.4172(13) . ?
Os1 Cl2 2.4271(14) . ?
P1 C31 1.838(6) . ?
P1 C51 1.839(6) . ?
P1 C41 1.856(6) . ?
S1 O1 1.477(4) . ?
S1 C5 1.785(5) . ?
S1 C12 1.811(5) . ?
S2 C26 1.791(6) . ?
S2 C6 1.800(6) . ?
N1 C3 1.295(7) . ?
N1 C1 1.499(7) . ?
N2 C4 1.287(7) . ?
N2 C2 1.480(6) . ?
C1 C2 1.506(7) . ?
C3 C11 1.452(8) . ?
C4 C21 1.475(7) . ?
C11 C12 1.376(8) . ?
C11 C16 1.416(7) . ?
C12 C13 1.378(8) . ?
C13 C14 1.381(8) . ?
C14 C15 1.384(9) . ?
C15 C16 1.383(8) . ?
C21 C26 1.396(8) . ?
C21 C22 1.399(8) . ?
C22 C23 1.372(7) . ?
C23 C24 1.379(8) . ?
C24 C25 1.355(8) . ?
C25 C26 1.399(7) . ?
C31 C32 1.396(7) . ?
C31 C36 1.414(7) . ?
C36 C35 1.380(8) . ?
C32 C33 1.378(8) . ?
C33 C34 1.404(8) . ?
C35 C34 1.370(8) . ?
C41 C46 1.389(8) . ?
C41 C42 1.398(7) . ?
C42 C43 1.400(8) . ?
C43 C44 1.382(9) . ?
C44 C45 1.370(8) . ?
C45 C46 1.387(8) . ?
C51 C52 1.404(7) . ?
C51 C56 1.405(8) . ?
C52 C53 1.388(7) . ?
C53 C54 1.381(8) . ?
C54 C55 1.397(8) . ?
C55 C56 1.369(8) . ?
Os2 N1A 2.100(5) . ?
Os2 N2A 2.181(4) . ?
Os2 S1A 2.1982(14) . ?
Os2 P2 2.3776(16) . ?
Os2 Cl4 2.4300(14) . ?
Os2 Cl3 2.4319(14) . ?
P2 C51A 1.836(6) . ?
P2 C31A 1.841(6) . ?
P2 C41A 1.852(6) . ?
S1A O1A 1.472(4) . ?
S1A C5A 1.792(5) . ?
S1A C11A 1.808(6) . ?
S2A C26A 1.776(6) . ?
S2A C6A 1.792(7) . ?
N1A C3A 1.251(7) . ?
N1A C1A 1.485(7) . ?
N2A C4A 1.267(7) . ?
N2A C2A 1.488(7) . ?
C1A C2A 1.495(8) . ?
C3A C12A 1.465(7) . ?
C4A C21A 1.480(8) . ?
C11A C16A 1.383(7) . ?
C11A C12A 1.402(8) . ?
C12A C13A 1.393(8) . ?
C13A C14A 1.398(8) . ?
C14A C15A 1.364(8) . ?
C15A C16A 1.378(8) . ?
C21A C22A 1.387(8) . ?
C21A C26A 1.406(8) . ?
C22A C23A 1.383(8) . ?
C23A C24A 1.381(8) . ?
C24A C25A 1.377(8) . ?
C25A C26A 1.381(8) . ?
C31A C36A 1.392(8) . ?
C31A C32A 1.409(7) . ?
C32A C33A 1.376(8) . ?
C33A C34A 1.375(8) . ?
C34A C35A 1.388(7) . ?
C35A C36A 1.389(7) . ?
C41A C42A 1.385(7) . ?
C41A C46A 1.395(7) . ?
C42A C43A 1.371(7) . ?
C43A C44A 1.369(8) . ?
C44A C45A 1.386(8) . ?
C45A C46A 1.373(7) . ?
C51A C52A 1.376(8) . ?
C51A C56A 1.402(8) . ?
C52A C53A 1.397(8) . ?
C53A C54A 1.353(9) . ?
C54A C55A 1.386(8) . ?
C55A C56A 1.393(7) . ?
C1S Cl2S 1.744(7) . ?
C1S Cl1S 1.780(8) . ?
C2S Cl3S 1.751(7) . ?
C2S Cl4S 1.764(8) . ?
C3S Cl6S 1.655(8) . ?
C3S Cl5S 1.684(8) . ?

loop_
_geom_torsion_atom_site_label_1
_geom_torsion_atom_site_label_2
_geom_torsion_atom_site_label_3
_geom_torsion_atom_site_label_4
_geom_torsion
_geom_torsion_site_symmetry_1
_geom_torsion_site_symmetry_2
_geom_torsion_site_symmetry_3
_geom_torsion_site_symmetry_4
_geom_torsion_publ_flag
C21 C26 S2 C6 135.6(5) . . . . ?
C21A C26A S2A C6A 176.8(5) . . . . ?
